data_1559207
loop_
_publ_author_name
'Wang, Xiaohua'
'Dong, Bo'
'Yang, Qi'
'Liu, Heng'
'Zhang, Chunyu'
'Zhang, Xuequan'

_publ_section_title
;
 \a-Diimine nickel complexes bearing axially bulky terphenyl and
 equatorially bulky dibenzobarrelene groups: synthesis, characterization
 and olefin polymerization studies
;
_journal_issue 42
_journal_name_full 'Polymer Chemistry'
_journal_page_first 6783
_journal_page_last 6793
_journal_paper_doi 10.1039/D0PY01152E
_journal_volume 11
_journal_year 2020
_chemical_formula_moiety 'C46 H40 Br2 N2 Ni'
_chemical_formula_sum 'C46 H40 Br2 N2 Ni'
_chemical_formula_weight 839.33
_space_group_crystal_system monoclinic
_space_group_IT_number 14
_space_group_name_Hall '-P 2ybc'
_space_group_name_H-M_alt 'P 1 21/c 1'
_atom_sites_solution_hydrogens geom
_audit_creation_method SHELXL-2018/3
_audit_update_record
;
2020-08-05 deposited with the CCDC.	2020-09-25 downloaded from the CCDC.
;
_cell_angle_alpha 90
_cell_angle_beta 99.651(2)
_cell_angle_gamma 90
_cell_formula_units_Z 4
_cell_length_a 11.2778(4)
_cell_length_b 22.0014(7)
_cell_length_c 17.4636(5)
_cell_measurement_reflns_used 9922
_cell_measurement_temperature 210(2)
_cell_measurement_theta_max 62.17
_cell_measurement_theta_min 3.26
_cell_volume 4271.9(2)
_computing_cell_refinement 'Bruker SAINT'
_computing_data_collection 'Bruker APEX2'
_computing_data_reduction 'Bruker SAINT'
_computing_molecular_graphics 'Bruker SHELXL'
_computing_publication_material 'Bruker SHELXL'
_computing_structure_refinement 'SHELXL-2018/3 (Sheldrick, 2018)'
_computing_structure_solution 'SHELXT 2014/5 (Sheldrick, 2014)'
_diffrn_ambient_temperature 210(2)
_diffrn_measured_fraction_theta_full 0.994
_diffrn_measured_fraction_theta_max 0.994
_diffrn_measurement_device_type 'Bruker APEX-II CCD'
_diffrn_measurement_method '\f and \w scans'
_diffrn_radiation_type CuK\a
_diffrn_radiation_wavelength 1.54178
_diffrn_reflns_av_R_equivalents 0.0929
_diffrn_reflns_av_unetI/netI 0.0500
_diffrn_reflns_Laue_measured_fraction_full 0.994
_diffrn_reflns_Laue_measured_fraction_max 0.994
_diffrn_reflns_limit_h_max 11
_diffrn_reflns_limit_h_min -11
_diffrn_reflns_limit_k_max 21
_diffrn_reflns_limit_k_min -21
_diffrn_reflns_limit_l_max 17
_diffrn_reflns_limit_l_min -17
_diffrn_reflns_number 34155
_diffrn_reflns_point_group_measured_fraction_full 0.994
_diffrn_reflns_point_group_measured_fraction_max 0.994
_diffrn_reflns_theta_full 50.000
_diffrn_reflns_theta_max 50.000
_diffrn_reflns_theta_min 3.259
_exptl_absorpt_coefficient_mu 3.078
_exptl_absorpt_correction_T_max 0.758
_exptl_absorpt_correction_T_min 0.603
_exptl_absorpt_correction_type multi-scan
_exptl_crystal_colour brown
_exptl_crystal_density_diffrn 1.305
_exptl_crystal_description block
_exptl_crystal_F_000 1712
_exptl_crystal_size_max 0.190
_exptl_crystal_size_mid 0.150
_exptl_crystal_size_min 0.090
_refine_diff_density_max 0.607
_refine_diff_density_min -0.708
_refine_diff_density_rms 0.120
_refine_ls_extinction_method none
_refine_ls_goodness_of_fit_ref 0.909
_refine_ls_hydrogen_treatment constr
_refine_ls_matrix_type full
_refine_ls_number_parameters 460
_refine_ls_number_reflns 4351
_refine_ls_number_restraints 1996
_refine_ls_restrained_S_all 0.805
_refine_ls_R_factor_all 0.0674
_refine_ls_R_factor_gt 0.0559
_refine_ls_shift/su_max 0.000
_refine_ls_shift/su_mean 0.000
_refine_ls_structure_factor_coef Fsqd
_refine_ls_weighting_details 'w=1/[\s^2^(Fo^2^)+(0.2000P)^2^] where P=(Fo^2^+2Fc^2^)/3'
_refine_ls_weighting_scheme calc
_refine_ls_wR_factor_gt 0.1924
_refine_ls_wR_factor_ref 0.2070
_reflns_Friedel_coverage 0.000
_reflns_number_gt 3629
_reflns_number_total 4351
_reflns_threshold_expression 'I > 2\s(I)'
_cod_data_source_file d0py01152e2.cif
_cod_data_source_block wxh04_a_sq
_cod_depositor_comments 'Adding full bibliography for 1559207--1559208.cif.'
_cod_original_sg_symbol_H-M 'P 21/c'
_cod_database_code 1559207
_shelx_shelxl_version_number 2018/3
_shelx_space_group_comment
;
The symmetry employed for this shelxl refinement is uniquely defined
by the following loop, which should always be used as a source of
symmetry information in preference to the above space-group names.
They are only intended as comments.
;
_shelx_estimated_absorpt_t_min 0.592
_shelx_estimated_absorpt_t_max 0.769

loop_
_space_group_symop_operation_xyz
'x, y, z'
'-x, y+1/2, -z+1/2'
'-x, -y, -z'
'x, -y-1/2, z-1/2'

loop_
_atom_site_label
_atom_site_type_symbol
_atom_site_fract_x
_atom_site_fract_y
_atom_site_fract_z
_atom_site_U_iso_or_equiv
_atom_site_adp_type
_atom_site_occupancy
_atom_site_site_symmetry_order
_atom_site_calc_flag
_atom_site_refinement_flags_posn
_atom_site_refinement_flags_adp
_atom_site_refinement_flags_occupancy
_atom_site_disorder_assembly
_atom_site_disorder_group
Ni1 Ni 0.48176(9) 0.26017(5) 0.77387(6) 0.0266(4) Uani 1 1 d . . . . .
Br1 Br 0.57871(6) 0.16608(3) 0.77622(4) 0.0381(3) Uani 1 1 d . . . . .
Br2 Br 0.34265(7) 0.25106(3) 0.86079(4) 0.0406(3) Uani 1 1 d . . . . .
N1 N 0.4879(4) 0.3540(2) 0.7669(3) 0.0220(12) Uani 1 1 d . U . . .
N2 N 0.3967(4) 0.2711(2) 0.6634(3) 0.0203(12) Uani 1 1 d . . . . .
C1 C 0.3438(5) 0.2234(3) 0.6122(3) 0.0259(14) Uani 1 1 d . U . . .
C2 C 0.2231(6) 0.2114(3) 0.6116(4) 0.0350(15) Uani 1 1 d . U . . .
C3 C 0.1721(7) 0.1627(3) 0.5623(4) 0.0476(18) Uani 1 1 d . U . . .
H3A H 0.089872 0.153609 0.558762 0.057 Uiso 1 1 calc R U . . .
C4 C 0.2400(7) 0.1295(3) 0.5209(4) 0.0466(18) Uani 1 1 d . U . . .
H4A H 0.205385 0.096633 0.490837 0.056 Uiso 1 1 calc R U . . .
C5 C 0.3578(7) 0.1433(3) 0.5223(4) 0.0439(17) Uani 1 1 d . U . . .
H5A H 0.402713 0.120599 0.491617 0.053 Uiso 1 1 calc R U . . .
C6 C 0.4135(6) 0.1905(3) 0.5682(3) 0.0325(15) Uani 1 1 d . U . . .
C7 C 0.7316(6) 0.3317(3) 0.8175(4) 0.0294(14) Uani 1 1 d . U . . .
C8 C 0.7401(6) 0.3326(3) 0.7403(4) 0.0331(15) Uani 1 1 d . U . . .
H8A H 0.697927 0.362695 0.708552 0.040 Uiso 1 1 calc R U . . .
C9 C 0.8093(6) 0.2902(3) 0.7063(4) 0.0346(15) Uani 1 1 d . U . . .
C10 C 0.8696(7) 0.2476(3) 0.7551(5) 0.0430(17) Uani 1 1 d . U . . .
H10A H 0.917529 0.219045 0.734376 0.052 Uiso 1 1 calc R U . . .
C11 C 0.8636(7) 0.2446(3) 0.8319(5) 0.0451(18) Uani 1 1 d . U . . .
C12 C 0.7957(6) 0.2871(3) 0.8646(4) 0.0389(16) Uani 1 1 d . U . . .
H12A H 0.792792 0.285964 0.918076 0.047 Uiso 1 1 calc R U . . .
C13 C 0.5482(5) 0.3942(3) 0.8274(3) 0.0228(14) Uani 1 1 d . U . . .
C14 C 0.6681(5) 0.3801(3) 0.8547(3) 0.0261(14) Uani 1 1 d . U . . .
C15 C 0.7315(6) 0.4136(3) 0.9149(4) 0.0352(16) Uani 1 1 d . U . . .
H15A H 0.812032 0.403672 0.934271 0.042 Uiso 1 1 calc R U . . .
C16 C 0.6780(6) 0.4610(3) 0.9463(4) 0.0347(16) Uani 1 1 d . U . . .
H16A H 0.722144 0.483821 0.986896 0.042 Uiso 1 1 calc R U . . .
C17 C 0.5594(6) 0.4756(3) 0.9189(4) 0.0289(15) Uani 1 1 d . U . . .
H17A H 0.524274 0.508770 0.940528 0.035 Uiso 1 1 calc R U . . .
C18 C 0.4901(5) 0.4419(3) 0.8593(3) 0.0242(14) Uani 1 1 d . U . . .
C19 C 0.3588(5) 0.4580(3) 0.8404(3) 0.0263(14) Uani 1 1 d . U . . .
C20 C 0.3237(6) 0.5190(3) 0.8429(4) 0.0340(15) Uani 1 1 d . U . . .
H20A H 0.382566 0.549657 0.849997 0.041 Uiso 1 1 calc R U . . .
C21 C 0.2042(6) 0.5346(3) 0.8349(4) 0.0369(16) Uani 1 1 d . U . . .
C22 C 0.1184(6) 0.4893(3) 0.8217(4) 0.0352(15) Uani 1 1 d . U . . .
H22A H 0.036596 0.499982 0.815020 0.042 Uiso 1 1 calc R U . . .
C23 C 0.1491(6) 0.4286(3) 0.8179(4) 0.0359(15) Uani 1 1 d . U . . .
C24 C 0.2697(6) 0.4140(3) 0.8267(3) 0.0305(14) Uani 1 1 d . U . . .
H24A H 0.292161 0.373080 0.823280 0.037 Uiso 1 1 calc R U . . .
C25 C 0.3011(6) 0.4431(3) 0.6286(4) 0.0290(14) Uani 1 1 d . U . . .
C26 C 0.2247(6) 0.4882(3) 0.6472(4) 0.0358(15) Uani 1 1 d . U . . .
H26A H 0.253366 0.519350 0.682273 0.043 Uiso 1 1 calc R U . . .
C27 C 0.1026(7) 0.4859(4) 0.6120(4) 0.0466(17) Uani 1 1 d . U . . .
H27A H 0.049075 0.515822 0.623960 0.056 Uiso 1 1 calc R U . . .
C28 C 0.0621(7) 0.4417(4) 0.5617(4) 0.0467(18) Uani 1 1 d . U . . .
H28A H -0.019855 0.440735 0.539750 0.056 Uiso 1 1 calc R U . . .
C29 C 0.1386(6) 0.3972(3) 0.5411(4) 0.0390(16) Uani 1 1 d . U . . .
H29A H 0.109487 0.366853 0.504833 0.047 Uiso 1 1 calc R U . . .
C30 C 0.2574(5) 0.3986(3) 0.5750(3) 0.0265(14) Uani 1 1 d . U . . .
C31 C 0.6050(5) 0.4651(3) 0.5894(4) 0.0279(15) Uani 1 1 d . U . . .
H31A H 0.634690 0.494575 0.626663 0.033 Uiso 1 1 calc R U . . .
C32 C 0.6616(6) 0.4548(3) 0.5271(4) 0.0360(16) Uani 1 1 d . U . . .
H32A H 0.730091 0.477481 0.521396 0.043 Uiso 1 1 calc R U . . .
C33 C 0.6174(6) 0.4101(3) 0.4715(4) 0.0339(16) Uani 1 1 d . U . . .
H33A H 0.655725 0.403807 0.428324 0.041 Uiso 1 1 calc R U . . .
C34 C 0.5205(6) 0.3765(3) 0.4801(3) 0.0306(15) Uani 1 1 d . U . . .
H34A H 0.493654 0.345838 0.443927 0.037 Uiso 1 1 calc R U . . .
C35 C 0.4599(5) 0.3868(3) 0.5421(3) 0.0251(14) Uani 1 1 d . U . . .
C36 C 0.5046(6) 0.4320(3) 0.5969(3) 0.0252(14) Uani 1 1 d . U . . .
C37 C 0.4322(5) 0.4364(3) 0.6630(3) 0.0276(14) Uani 1 1 d . U . . .
H37A H 0.461458 0.468772 0.700909 0.033 Uiso 1 1 calc R U . . .
C38 C 0.3520(6) 0.3522(3) 0.5610(4) 0.0276(14) Uani 1 1 d . U . . .
H38A H 0.321087 0.321142 0.521781 0.033 Uiso 1 1 calc R U . . .
C39 C 0.3943(5) 0.3263(3) 0.6406(3) 0.0226(13) Uani 1 1 d . U . . .
C40 C 0.4422(5) 0.3734(3) 0.6984(4) 0.0234(13) Uani 1 1 d . U . . .
C41 C 0.5416(6) 0.2070(3) 0.5663(4) 0.0404(13) Uani 1 1 d . U . . .
H41A H 0.574859 0.178965 0.532602 0.061 Uiso 1 1 calc R U . . .
H41B H 0.545360 0.248052 0.546692 0.061 Uiso 1 1 calc R U . . .
H41C H 0.587600 0.204567 0.618367 0.061 Uiso 1 1 calc R U . . .
C42 C 0.1472(6) 0.2481(3) 0.6579(4) 0.0408(14) Uani 1 1 d . U . . .
H42A H 0.065698 0.232338 0.649333 0.061 Uiso 1 1 calc R U . . .
H42B H 0.180746 0.245388 0.712699 0.061 Uiso 1 1 calc R U . . .
H42C H 0.146204 0.290274 0.641539 0.061 Uiso 1 1 calc R U . . .
C43 C 0.9304(7) 0.1958(4) 0.8848(5) 0.0593(17) Uani 1 1 d . U . . .
H43A H 0.914767 0.201337 0.937283 0.089 Uiso 1 1 calc R U . . .
H43B H 0.902888 0.155916 0.866030 0.089 Uiso 1 1 calc R U . . .
H43C H 1.016134 0.199315 0.884573 0.089 Uiso 1 1 calc R U . . .
C44 C 0.1690(6) 0.5999(3) 0.8398(4) 0.0447(16) Uani 1 1 d . U . . .
H44A H 0.082065 0.603000 0.833051 0.067 Uiso 1 1 calc R U . . .
H44B H 0.204004 0.616125 0.890148 0.067 Uiso 1 1 calc R U . . .
H44C H 0.198079 0.622842 0.799278 0.067 Uiso 1 1 calc R U . . .
C45 C 0.0550(6) 0.3793(3) 0.8015(4) 0.0466(15) Uani 1 1 d . U . . .
H45A H -0.024460 0.397239 0.796999 0.070 Uiso 1 1 calc R U . . .
H45B H 0.062633 0.358972 0.753245 0.070 Uiso 1 1 calc R U . . .
H45C H 0.066260 0.350026 0.843609 0.070 Uiso 1 1 calc R U . . .
C46 C 0.8209(6) 0.2948(4) 0.6232(4) 0.0438(14) Uani 1 1 d . U . . .
H46A H 0.770985 0.327811 0.599187 0.066 Uiso 1 1 calc R U . . .
H46B H 0.904172 0.302591 0.618858 0.066 Uiso 1 1 calc R U . . .
H46C H 0.795105 0.256954 0.597064 0.066 Uiso 1 1 calc R U . . .

loop_
_atom_site_aniso_label
_atom_site_aniso_U_11
_atom_site_aniso_U_22
_atom_site_aniso_U_33
_atom_site_aniso_U_23
_atom_site_aniso_U_13
_atom_site_aniso_U_12
Ni1 0.0401(7) 0.0185(7) 0.0191(7) 0.0030(5) -0.0007(5) 0.0041(5)
Br1 0.0497(6) 0.0279(6) 0.0379(5) 0.0093(3) 0.0104(4) 0.0116(3)
Br2 0.0659(6) 0.0267(6) 0.0323(6) 0.0061(3) 0.0171(4) 0.0071(3)
N1 0.025(3) 0.024(3) 0.017(3) 0.002(2) 0.003(2) 0.001(2)
N2 0.023(3) 0.017(3) 0.019(3) -0.005(2) 0.000(2) 0.001(2)
C1 0.0269(16) 0.0251(16) 0.0256(16) 0.0008(10) 0.0039(10) -0.0007(10)
C2 0.045(3) 0.032(3) 0.026(3) 0.003(3) 0.001(3) -0.008(3)
C3 0.056(4) 0.047(4) 0.036(3) 0.014(3) -0.004(3) -0.013(3)
C4 0.068(4) 0.032(4) 0.035(4) -0.003(3) -0.005(3) -0.008(3)
C5 0.068(4) 0.035(3) 0.027(3) -0.003(3) 0.005(3) 0.009(3)
C6 0.050(3) 0.027(3) 0.020(3) 0.005(3) 0.003(3) 0.001(3)
C7 0.030(3) 0.027(3) 0.031(3) 0.002(3) 0.005(3) 0.001(3)
C8 0.030(3) 0.034(3) 0.033(3) 0.000(3) -0.001(3) 0.000(3)
C9 0.033(3) 0.036(3) 0.035(3) -0.001(3) 0.007(3) 0.001(3)
C10 0.039(3) 0.041(4) 0.050(4) -0.008(3) 0.009(3) 0.003(3)
C11 0.037(3) 0.044(4) 0.053(4) 0.006(3) 0.003(3) 0.009(3)
C12 0.040(3) 0.041(3) 0.035(3) 0.008(3) 0.003(3) 0.005(3)
C13 0.032(3) 0.020(3) 0.015(3) 0.001(3) 0.000(2) -0.006(3)
C14 0.033(3) 0.025(3) 0.018(3) 0.006(3) -0.001(3) -0.001(3)
C15 0.034(3) 0.037(4) 0.031(3) 0.001(3) -0.004(3) -0.006(3)
C16 0.048(4) 0.030(4) 0.023(3) -0.006(3) -0.003(3) -0.010(3)
C17 0.037(3) 0.024(3) 0.025(3) -0.002(3) 0.003(3) -0.005(3)
C18 0.035(3) 0.023(3) 0.016(3) 0.002(3) 0.009(3) 0.005(3)
C19 0.037(3) 0.022(3) 0.020(3) 0.002(2) 0.006(2) 0.001(3)
C20 0.043(3) 0.028(3) 0.031(3) -0.007(3) 0.007(3) -0.004(3)
C21 0.047(3) 0.030(3) 0.034(3) 0.004(3) 0.008(3) 0.006(3)
C22 0.035(3) 0.035(3) 0.036(3) 0.003(3) 0.007(3) 0.005(3)
C23 0.037(3) 0.035(3) 0.036(3) 0.001(3) 0.008(3) 0.001(3)
C24 0.040(3) 0.024(3) 0.029(3) 0.001(3) 0.008(3) 0.004(3)
C25 0.036(3) 0.026(3) 0.025(3) 0.010(3) 0.006(3) 0.006(3)
C26 0.049(3) 0.034(3) 0.025(3) 0.008(3) 0.006(3) 0.006(3)
C27 0.051(3) 0.047(4) 0.042(3) 0.015(3) 0.011(3) 0.021(3)
C28 0.044(4) 0.051(4) 0.043(4) 0.023(3) 0.000(3) 0.009(3)
C29 0.045(3) 0.039(3) 0.031(3) 0.011(3) 0.000(3) 0.003(3)
C30 0.033(3) 0.027(3) 0.018(3) 0.007(3) 0.000(2) 0.002(3)
C31 0.032(3) 0.028(3) 0.021(3) 0.002(3) -0.002(3) -0.004(3)
C32 0.040(3) 0.039(4) 0.028(3) 0.007(3) 0.003(3) -0.002(3)
C33 0.046(4) 0.031(4) 0.024(3) 0.002(3) 0.007(3) -0.001(3)
C34 0.043(3) 0.023(3) 0.022(3) -0.002(3) -0.006(3) -0.004(3)
C35 0.038(3) 0.024(3) 0.013(3) 0.003(3) 0.002(3) -0.003(3)
C36 0.036(3) 0.021(3) 0.017(3) 0.002(3) 0.002(3) 0.002(3)
C37 0.039(3) 0.021(3) 0.021(3) 0.001(2) 0.001(2) 0.001(2)
C38 0.038(3) 0.024(3) 0.018(3) 0.006(2) -0.002(2) -0.003(3)
C39 0.0233(15) 0.0223(16) 0.0222(15) 0.0002(10) 0.0040(10) 0.0001(10)
C40 0.029(3) 0.021(3) 0.021(3) 0.004(3) 0.006(2) -0.001(2)
C41 0.049(3) 0.039(3) 0.032(3) 0.002(2) 0.006(2) 0.006(2)
C42 0.046(3) 0.041(3) 0.036(3) 0.004(2) 0.007(2) -0.001(2)
C43 0.061(3) 0.053(3) 0.061(3) 0.006(3) 0.003(3) 0.015(3)
C44 0.050(3) 0.034(3) 0.050(3) 0.001(3) 0.010(3) 0.008(3)
C45 0.050(3) 0.039(3) 0.051(3) -0.001(3) 0.007(3) 0.000(3)
C46 0.045(3) 0.047(3) 0.039(3) -0.004(3) 0.006(2) 0.004(2)

loop_
_atom_type_symbol
_atom_type_description
_atom_type_scat_dispersion_real
_atom_type_scat_dispersion_imag
_atom_type_scat_source
C C 0.0181 0.0091 'International Tables Vol C Tables 4.2.6.8 and 6.1.1.4'
H H 0.0000 0.0000 'International Tables Vol C Tables 4.2.6.8 and 6.1.1.4'
N N 0.0311 0.0180 'International Tables Vol C Tables 4.2.6.8 and 6.1.1.4'
Ni Ni -3.0029 0.5091 'International Tables Vol C Tables 4.2.6.8 and 6.1.1.4'
Br Br -0.6763 1.2805 'International Tables Vol C Tables 4.2.6.8 and 6.1.1.4'

loop_
_geom_angle_atom_site_label_1
_geom_angle_atom_site_label_2
_geom_angle_atom_site_label_3
_geom_angle
_geom_angle_site_symmetry_1
_geom_angle_site_symmetry_3
_geom_angle_publ_flag
N2 Ni1 N1 80.8(2) . . ?
N2 Ni1 Br1 105.56(15) . . ?
N1 Ni1 Br1 149.75(14) . . ?
N2 Ni1 Br2 111.28(14) . . ?
N1 Ni1 Br2 98.89(13) . . ?
Br1 Ni1 Br2 105.78(5) . . ?
C40 N1 C13 122.5(5) . . ?
C40 N1 Ni1 111.8(4) . . ?
C13 N1 Ni1 125.4(4) . . ?
C39 N2 C1 120.9(5) . . ?
C39 N2 Ni1 113.2(4) . . ?
C1 N2 Ni1 125.9(4) . . ?
C2 C1 C6 122.9(6) . . ?
C2 C1 N2 116.6(6) . . ?
C6 C1 N2 120.5(5) . . ?
C1 C2 C3 116.3(6) . . ?
C1 C2 C42 122.7(6) . . ?
C3 C2 C42 121.1(6) . . ?
C4 C3 C2 121.2(7) . . ?
C4 C3 H3A 119.4 . . ?
C2 C3 H3A 119.4 . . ?
C3 C4 C5 120.7(7) . . ?
C3 C4 H4A 119.7 . . ?
C5 C4 H4A 119.7 . . ?
C4 C5 C6 121.4(7) . . ?
C4 C5 H5A 119.3 . . ?
C6 C5 H5A 119.3 . . ?
C1 C6 C5 117.6(6) . . ?
C1 C6 C41 121.6(6) . . ?
C5 C6 C41 120.7(6) . . ?
C8 C7 C12 118.4(6) . . ?
C8 C7 C14 122.5(6) . . ?
C12 C7 C14 118.8(6) . . ?
C7 C8 C9 122.7(6) . . ?
C7 C8 H8A 118.6 . . ?
C9 C8 H8A 118.6 . . ?
C10 C9 C8 116.3(6) . . ?
C10 C9 C46 122.7(6) . . ?
C8 C9 C46 120.9(6) . . ?
C11 C10 C9 123.2(7) . . ?
C11 C10 H10A 118.4 . . ?
C9 C10 H10A 118.4 . . ?
C10 C11 C12 119.7(7) . . ?
C10 C11 C43 122.0(7) . . ?
C12 C11 C43 118.3(7) . . ?
C11 C12 C7 119.7(7) . . ?
C11 C12 H12A 120.1 . . ?
C7 C12 H12A 120.1 . . ?
C14 C13 C18 121.5(5) . . ?
C14 C13 N1 114.9(5) . . ?
C18 C13 N1 123.5(5) . . ?
C15 C14 C13 119.4(6) . . ?
C15 C14 C7 119.1(6) . . ?
C13 C14 C7 121.4(5) . . ?
C16 C15 C14 120.4(6) . . ?
C16 C15 H15A 119.8 . . ?
C14 C15 H15A 119.8 . . ?
C15 C16 C17 120.3(6) . . ?
C15 C16 H16A 119.8 . . ?
C17 C16 H16A 119.8 . . ?
C16 C17 C18 121.4(6) . . ?
C16 C17 H17A 119.3 . . ?
C18 C17 H17A 119.3 . . ?
C13 C18 C17 116.8(5) . . ?
C13 C18 C19 126.7(5) . . ?
C17 C18 C19 116.3(5) . . ?
C24 C19 C20 118.2(6) . . ?
C24 C19 C18 122.1(6) . . ?
C20 C19 C18 119.5(6) . . ?
C21 C20 C19 120.9(6) . . ?
C21 C20 H20A 119.6 . . ?
C19 C20 H20A 119.6 . . ?
C20 C21 C22 118.9(6) . . ?
C20 C21 C44 119.9(6) . . ?
C22 C21 C44 121.1(6) . . ?
C23 C22 C21 122.0(6) . . ?
C23 C22 H22A 119.0 . . ?
C21 C22 H22A 119.0 . . ?
C24 C23 C22 117.9(6) . . ?
C24 C23 C45 120.2(6) . . ?
C22 C23 C45 121.8(6) . . ?
C23 C24 C19 121.9(6) . . ?
C23 C24 H24A 119.0 . . ?
C19 C24 H24A 119.0 . . ?
C30 C25 C26 119.9(6) . . ?
C30 C25 C37 114.5(6) . . ?
C26 C25 C37 125.6(6) . . ?
C25 C26 C27 118.1(7) . . ?
C25 C26 H26A 120.9 . . ?
C27 C26 H26A 120.9 . . ?
C28 C27 C26 120.8(7) . . ?
C28 C27 H27A 119.6 . . ?
C26 C27 H27A 119.6 . . ?
C27 C28 C29 121.6(7) . . ?
C27 C28 H28A 119.2 . . ?
C29 C28 H28A 119.2 . . ?
C30 C29 C28 118.4(7) . . ?
C30 C29 H29A 120.8 . . ?
C28 C29 H29A 120.8 . . ?
C29 C30 C25 121.2(6) . . ?
C29 C30 C38 125.1(6) . . ?
C25 C30 C38 113.6(5) . . ?
C32 C31 C36 119.4(6) . . ?
C32 C31 H31A 120.3 . . ?
C36 C31 H31A 120.3 . . ?
C31 C32 C33 120.3(6) . . ?
C31 C32 H32A 119.8 . . ?
C33 C32 H32A 119.8 . . ?
C34 C33 C32 120.2(6) . . ?
C34 C33 H33A 119.9 . . ?
C32 C33 H33A 119.9 . . ?
C33 C34 C35 120.7(6) . . ?
C33 C34 H34A 119.6 . . ?
C35 C34 H34A 119.6 . . ?
C34 C35 C36 118.3(6) . . ?
C34 C35 C38 127.2(6) . . ?
C36 C35 C38 114.4(5) . . ?
C31 C36 C35 121.0(6) . . ?
C31 C36 C37 126.5(6) . . ?
C35 C36 C37 112.5(5) . . ?
C25 C37 C40 104.6(5) . . ?
C25 C37 C36 108.6(5) . . ?
C40 C37 C36 103.8(5) . . ?
C25 C37 H37A 113.0 . . ?
C40 C37 H37A 113.0 . . ?
C36 C37 H37A 113.0 . . ?
C39 C38 C35 104.5(5) . . ?
C39 C38 C30 103.1(5) . . ?
C35 C38 C30 108.0(5) . . ?
C39 C38 H38A 113.4 . . ?
C35 C38 H38A 113.4 . . ?
C30 C38 H38A 113.4 . . ?
N2 C39 C40 117.7(5) . . ?
N2 C39 C38 129.5(6) . . ?
C40 C39 C38 112.8(5) . . ?
N1 C40 C39 116.3(5) . . ?
N1 C40 C37 132.1(6) . . ?
C39 C40 C37 111.5(5) . . ?
C6 C41 H41A 109.5 . . ?
C6 C41 H41B 109.5 . . ?
H41A C41 H41B 109.5 . . ?
C6 C41 H41C 109.5 . . ?
H41A C41 H41C 109.5 . . ?
H41B C41 H41C 109.5 . . ?
C2 C42 H42A 109.5 . . ?
C2 C42 H42B 109.5 . . ?
H42A C42 H42B 109.5 . . ?
C2 C42 H42C 109.5 . . ?
H42A C42 H42C 109.5 . . ?
H42B C42 H42C 109.5 . . ?
C11 C43 H43A 109.5 . . ?
C11 C43 H43B 109.5 . . ?
H43A C43 H43B 109.5 . . ?
C11 C43 H43C 109.5 . . ?
H43A C43 H43C 109.5 . . ?
H43B C43 H43C 109.5 . . ?
C21 C44 H44A 109.5 . . ?
C21 C44 H44B 109.5 . . ?
H44A C44 H44B 109.5 . . ?
C21 C44 H44C 109.5 . . ?
H44A C44 H44C 109.5 . . ?
H44B C44 H44C 109.5 . . ?
C23 C45 H45A 109.5 . . ?
C23 C45 H45B 109.5 . . ?
H45A C45 H45B 109.5 . . ?
C23 C45 H45C 109.5 . . ?
H45A C45 H45C 109.5 . . ?
H45B C45 H45C 109.5 . . ?
C9 C46 H46A 109.5 . . ?
C9 C46 H46B 109.5 . . ?
H46A C46 H46B 109.5 . . ?
C9 C46 H46C 109.5 . . ?
H46A C46 H46C 109.5 . . ?
H46B C46 H46C 109.5 . . ?

loop_
_geom_bond_atom_site_label_1
_geom_bond_atom_site_label_2
_geom_bond_distance
_geom_bond_site_symmetry_2
_geom_bond_publ_flag
Ni1 N2 2.019(5) . ?
Ni1 N1 2.071(5) . ?
Ni1 Br1 2.3383(12) . ?
Ni1 Br2 2.3673(12) . ?
N1 C40 1.292(7) . ?
N1 C13 1.456(8) . ?
N2 C39 1.277(8) . ?
N2 C1 1.443(8) . ?
C1 C2 1.385(9) . ?
C1 C6 1.390(9) . ?
C2 C3 1.433(10) . ?
C2 C42 1.508(9) . ?
C3 C4 1.352(10) . ?
C3 H3A 0.9400 . ?
C4 C5 1.359(10) . ?
C4 H4A 0.9400 . ?
C5 C6 1.395(10) . ?
C5 H5A 0.9400 . ?
C6 C41 1.495(9) . ?
C7 C8 1.369(9) . ?
C7 C12 1.400(9) . ?
C7 C14 1.492(9) . ?
C8 C9 1.409(9) . ?
C8 H8A 0.9400 . ?
C9 C10 1.369(10) . ?
C9 C46 1.482(9) . ?
C10 C11 1.356(10) . ?
C10 H10A 0.9400 . ?
C11 C12 1.391(10) . ?
C11 C43 1.528(10) . ?
C12 H12A 0.9400 . ?
C13 C14 1.392(9) . ?
C13 C18 1.401(8) . ?
C14 C15 1.381(9) . ?
C15 C16 1.366(9) . ?
C15 H15A 0.9400 . ?
C16 C17 1.381(9) . ?
C16 H16A 0.9400 . ?
C17 C18 1.402(9) . ?
C17 H17A 0.9400 . ?
C18 C19 1.504(8) . ?
C19 C24 1.387(9) . ?
C19 C20 1.401(9) . ?
C20 C21 1.375(9) . ?
C20 H20A 0.9400 . ?
C21 C22 1.382(9) . ?
C21 C44 1.496(10) . ?
C22 C23 1.384(9) . ?
C22 H22A 0.9400 . ?
C23 C24 1.381(9) . ?
C23 C45 1.511(10) . ?
C24 H24A 0.9400 . ?
C25 C30 1.387(9) . ?
C25 C26 1.388(9) . ?
C25 C37 1.507(9) . ?
C26 C27 1.411(10) . ?
C26 H26A 0.9400 . ?
C27 C28 1.338(10) . ?
C27 H27A 0.9400 . ?
C28 C29 1.392(10) . ?
C28 H28A 0.9400 . ?
C29 C30 1.372(9) . ?
C29 H29A 0.9400 . ?
C30 C38 1.525(9) . ?
C31 C32 1.369(9) . ?
C31 C36 1.371(9) . ?
C31 H31A 0.9400 . ?
C32 C33 1.412(9) . ?
C32 H32A 0.9400 . ?
C33 C34 1.349(9) . ?
C33 H33A 0.9400 . ?
C34 C35 1.392(9) . ?
C34 H34A 0.9400 . ?
C35 C36 1.413(8) . ?
C35 C38 1.517(9) . ?
C36 C37 1.525(9) . ?
C37 C40 1.515(9) . ?
C37 H37A 0.9900 . ?
C38 C39 1.504(9) . ?
C38 H38A 0.9900 . ?
C39 C40 1.484(9) . ?
C41 H41A 0.9700 . ?
C41 H41B 0.9700 . ?
C41 H41C 0.9700 . ?
C42 H42A 0.9700 . ?
C42 H42B 0.9700 . ?
C42 H42C 0.9700 . ?
C43 H43A 0.9700 . ?
C43 H43B 0.9700 . ?
C43 H43C 0.9700 . ?
C44 H44A 0.9700 . ?
C44 H44B 0.9700 . ?
C44 H44C 0.9700 . ?
C45 H45A 0.9700 . ?
C45 H45B 0.9700 . ?
C45 H45C 0.9700 . ?
C46 H46A 0.9700 . ?
C46 H46B 0.9700 . ?
C46 H46C 0.9700 . ?
